data_7210948
loop_
_publ_author_name
'Niranjana, P.'
'Pati, Anita'
'Porwal, Suheel K.'
'Ramkumar, Venkatachalam'
'Gharpure, Santosh J.'
'Chand, Dillip Kumar'

_publ_section_title
;
 Coordination polymers via self-assembly of silver(i) and
 cis-bis-nitrile-oxa-bowl derivatives
;
_journal_issue 45
_journal_name_full CrystEngComm
_journal_page_first 9623
_journal_paper_doi 10.1039/c3ce41003j
_journal_volume 15
_journal_year 2013
_chemical_formula_moiety 'C13 H14 N2 O2 '
_chemical_formula_sum 'C13 H14 N2 O2'
_chemical_formula_weight 230.26
_chemical_name_systematic
;

 ?

;
_space_group_IT_number 2
_symmetry_cell_setting triclinic
_symmetry_space_group_name_Hall '-P 1'
_symmetry_space_group_name_H-M 'P -1'
_atom_sites_solution_hydrogens geom
_atom_sites_solution_primary direct
_atom_sites_solution_secondary difmap
_audit_creation_method SHELXL-97
_cell_angle_alpha 115.1300(10)
_cell_angle_beta 102.974(2)
_cell_angle_gamma 95.330(2)
_cell_formula_units_Z 4
_cell_length_a 8.8137(7)
_cell_length_b 11.8850(4)
_cell_length_c 12.8820(4)
_cell_measurement_reflns_used 6203
_cell_measurement_temperature 275(2)
_cell_measurement_theta_max 31.88
_cell_measurement_theta_min 2.76
_cell_volume 1163.07(11)
_computing_cell_refinement APEXII,Bruker,2004
_computing_data_collection APEXII,Bruker,2004
_computing_data_reduction SAINT,Bruker,2004
_computing_molecular_graphics 'ORTEP-3 (Farrugia, 1997)'
_computing_publication_material 'SHELXL-97 (Sheldrick, 2008)'
_computing_structure_refinement 'SHELXL-97 (Sheldrick, 2008)'
_computing_structure_solution 'SHELXS-97 (Sheldrick, 2008)'
_diffrn_ambient_temperature 275(2)
_diffrn_measured_fraction_theta_full 0.965
_diffrn_measured_fraction_theta_max 0.764
_diffrn_measurement_device_type 'Bruker APEXII CCD area detector'
_diffrn_measurement_method 'phi and omega scans'
_diffrn_radiation_monochromator graphite
_diffrn_radiation_source 'fine-focus sealed tube'
_diffrn_radiation_type MoK\a
_diffrn_radiation_wavelength 0.71073
_diffrn_reflns_av_R_equivalents 0.0171
_diffrn_reflns_av_sigmaI/netI 0.0233
_diffrn_reflns_limit_h_max 13
_diffrn_reflns_limit_h_min -10
_diffrn_reflns_limit_k_max 10
_diffrn_reflns_limit_k_min -17
_diffrn_reflns_limit_l_max 19
_diffrn_reflns_limit_l_min -16
_diffrn_reflns_number 15330
_diffrn_reflns_theta_full 25.00
_diffrn_reflns_theta_max 32.71
_diffrn_reflns_theta_min 1.83
_exptl_absorpt_coefficient_mu 0.090
_exptl_absorpt_correction_T_max 0.9866
_exptl_absorpt_correction_T_min 0.9605
_exptl_absorpt_correction_type multi-scan
_exptl_absorpt_process_details ' SADABS (Bruker,2004)'
_exptl_crystal_colour white
_exptl_crystal_density_diffrn 1.315
_exptl_crystal_density_method 'not measured'
_exptl_crystal_description Block
_exptl_crystal_F_000 488
_exptl_crystal_size_max 0.45
_exptl_crystal_size_mid 0.25
_exptl_crystal_size_min 0.15
_refine_diff_density_max 0.389
_refine_diff_density_min -0.230
_refine_diff_density_rms 0.039
_refine_ls_extinction_method none
_refine_ls_goodness_of_fit_ref 1.047
_refine_ls_hydrogen_treatment mixed
_refine_ls_matrix_type full
_refine_ls_number_parameters 307
_refine_ls_number_reflns 6562
_refine_ls_number_restraints 0
_refine_ls_restrained_S_all 1.047
_refine_ls_R_factor_all 0.0790
_refine_ls_R_factor_gt 0.0524
_refine_ls_shift/su_max 0.000
_refine_ls_shift/su_mean 0.000
_refine_ls_structure_factor_coef Fsqd
_refine_ls_weighting_details 'calc w=1/[\s^2^(Fo^2^)+(0.0663P)^2^+0.2372P] where P=(Fo^2^+2Fc^2^)/3'
_refine_ls_weighting_scheme calc
_refine_ls_wR_factor_gt 0.1342
_refine_ls_wR_factor_ref 0.1524
_reflns_number_gt 4401
_reflns_number_total 6562
_reflns_threshold_expression >2sigma(I)
_cod_data_source_file c3ce41003j.txt
_cod_data_source_block new
_cod_depositor_comments
;
The following automatic conversions were performed:

'_symmetry_cell_setting' value 'Triclinic' changed to 'triclinic'
according to /home/saulius/struct/CIF-dictionaries/cif_core.dic
dictionary named 'cif_core.dic' version 2.4.2 from 2011-04-26.

Automatic conversion script
Id: cif_fix_values 1891 2012-01-12 08:04:46Z andrius 
;
_cod_original_sg_symbol_H-M P-1
_cod_original_formula_sum '     C13 H14 N2 O2 '
_cod_database_code 7210948

loop_
_symmetry_equiv_pos_as_xyz
'x, y, z'
'-x, -y, -z'

loop_
_atom_site_label
_atom_site_type_symbol
_atom_site_fract_x
_atom_site_fract_y
_atom_site_fract_z
_atom_site_U_iso_or_equiv
_atom_site_adp_type
_atom_site_occupancy
_atom_site_symmetry_multiplicity
_atom_site_calc_flag
_atom_site_refinement_flags
C1A C 0.7451(2) 0.67540(18) 0.24123(18) 0.0607(4) Uani 1 1 d .
H1A H 0.8224 0.7569 0.2855 0.073 Uiso 1 1 calc R
C2A C 0.5827(2) 0.69672(17) 0.18977(16) 0.0563(4) Uani 1 1 d .
H2A H 0.5661 0.6812 0.1066 0.068 Uiso 1 1 calc R
C3A C 0.5547(2) 0.82640(17) 0.2670(2) 0.0646(5) Uani 1 1 d .
H3A1 H 0.5836 0.8870 0.2391 0.078 Uiso 1 1 calc R
H3A2 H 0.6165 0.8584 0.3501 0.078 Uiso 1 1 calc R
C4A C 0.37681(19) 0.80345(15) 0.25334(15) 0.0497(4) Uani 1 1 d .
H4A H 0.3145 0.8028 0.1797 0.060 Uiso 1 1 calc R
C5A C 0.33441(19) 0.89373(16) 0.36191(16) 0.0530(4) Uani 1 1 d .
H5A H 0.4042 0.9778 0.3965 0.064 Uiso 1 1 calc R
C6A C 0.3471(2) 0.70700(16) 0.38142(16) 0.0550(4) Uani 1 1 d .
H6A H 0.2461 0.6659 0.3825 0.066 Uiso 1 1 calc R
C7A C 0.4853(3) 0.6715(2) 0.44933(16) 0.0682(5) Uani 1 1 d .
H7A1 H 0.5820 0.7351 0.4769 0.082 Uiso 1 1 calc R
H7A2 H 0.4621 0.6705 0.5191 0.082 Uiso 1 1 calc R
C8A C 0.5108(2) 0.54291(19) 0.37038(19) 0.0657(5) Uani 1 1 d .
H8A1 H 0.5895 0.5178 0.4175 0.079 Uiso 1 1 calc R
H8A2 H 0.4119 0.4802 0.3373 0.079 Uiso 1 1 calc R
C9A C 0.56649(18) 0.54774(16) 0.27155(16) 0.0520(4) Uani 1 1 d .
H9A H 0.5727 0.4616 0.2171 0.062 Uiso 1 1 calc R
C10A C 0.46310(18) 0.60075(14) 0.19875(13) 0.0460(3) Uani 1 1 d .
H10A H 0.4087 0.5317 0.1182 0.055 Uiso 1 1 calc R
C11A C 0.34001(17) 0.67355(14) 0.25086(14) 0.0442(3) Uani 1 1 d .
H11A H 0.2322 0.6279 0.1981 0.053 Uiso 1 1 calc R
C12A C 0.8037(2) 0.5846(2) 0.1454(2) 0.0672(5) Uani 1 1 d .
C13A C 0.1659(2) 0.90523(19) 0.3316(2) 0.0732(6) Uani 1 1 d .
C1B C 1.05695(19) 0.29331(17) 0.09287(16) 0.0540(4) Uani 1 1 d .
H1B H 1.0100 0.3419 0.0535 0.065 Uiso 1 1 calc R
C2B C 0.92861(17) 0.18561(16) 0.07471(14) 0.0491(4) Uani 1 1 d .
H2B H 0.9141 0.1089 -0.0006 0.059 Uiso 1 1 calc R
C3B C 0.77128(17) 0.22493(19) 0.08687(15) 0.0553(4) Uani 1 1 d .
H3B1 H 0.7892 0.3139 0.1441 0.066 Uiso 1 1 calc R
H3B2 H 0.7032 0.2112 0.0102 0.066 Uiso 1 1 calc R
C4B C 0.69713(16) 0.13963(15) 0.13132(13) 0.0444(3) Uani 1 1 d .
H4B H 0.6330 0.0588 0.0647 0.053 Uiso 1 1 calc R
C5B C 0.60275(16) 0.20624(14) 0.21677(14) 0.0452(3) Uani 1 1 d .
H5B H 0.5584 0.2685 0.1949 0.054 Uiso 1 1 calc R
C6B C 0.82685(18) 0.19269(16) 0.33900(14) 0.0512(4) Uani 1 1 d .
H6B H 0.7860 0.1326 0.3649 0.061 Uiso 1 1 calc R
C7B C 0.9807(2) 0.2788(2) 0.43074(15) 0.0680(5) Uani 1 1 d .
H7B1 H 1.0559 0.2279 0.4434 0.082 Uiso 1 1 calc R
H7B2 H 0.9608 0.3289 0.5065 0.082 Uiso 1 1 calc R
C8B C 1.0507(2) 0.36628(19) 0.38782(15) 0.0620(5) Uani 1 1 d .
H8B1 H 0.9718 0.4117 0.3688 0.074 Uiso 1 1 calc R
H8B2 H 1.1416 0.4284 0.4514 0.074 Uiso 1 1 calc R
C9B C 1.10236(17) 0.29277(16) 0.27830(14) 0.0511(4) Uani 1 1 d .
H9B H 1.2084 0.2776 0.3043 0.061 Uiso 1 1 calc R
C10B C 0.98980(16) 0.16361(14) 0.18431(13) 0.0436(3) Uani 1 1 d .
H10B H 1.0511 0.0966 0.1648 0.052 Uiso 1 1 calc R
C11B C 0.83975(16) 0.11924(14) 0.21174(13) 0.0421(3) Uani 1 1 d .
H11B H 0.8271 0.0285 0.1901 0.051 Uiso 1 1 calc R
C12B C 1.19037(19) 0.24571(17) 0.04690(15) 0.0535(4) Uani 1 1 d .
C13B C 0.47017(17) 0.11725(15) 0.21433(15) 0.0466(3) Uani 1 1 d .
N1A N 0.8468(3) 0.5150(2) 0.0714(2) 0.0954(6) Uani 1 1 d .
N2A N 0.0377(2) 0.9152(2) 0.3085(3) 0.1198(9) Uani 1 1 d .
N1B N 1.29551(19) 0.21163(17) 0.01427(16) 0.0698(4) Uani 1 1 d .
N2B N 0.36580(17) 0.05118(15) 0.21096(16) 0.0633(4) Uani 1 1 d .
O1A O 0.72282(13) 0.62793(13) 0.32078(11) 0.0635(3) Uani 1 1 d .
O2A O 0.36522(18) 0.84414(12) 0.44458(11) 0.0680(4) Uani 1 1 d .
O1B O 1.11316(15) 0.37093(11) 0.21802(11) 0.0633(3) Uani 1 1 d .
O2B O 0.71345(12) 0.27146(11) 0.33138(10) 0.0550(3) Uani 1 1 d .

loop_
_atom_site_aniso_label
_atom_site_aniso_U_11
_atom_site_aniso_U_22
_atom_site_aniso_U_33
_atom_site_aniso_U_23
_atom_site_aniso_U_13
_atom_site_aniso_U_12
C1A 0.0539(9) 0.0647(11) 0.0752(12) 0.0356(10) 0.0322(9) 0.0147(8)
C2A 0.0662(10) 0.0685(11) 0.0618(10) 0.0426(9) 0.0376(8) 0.0295(9)
C3A 0.0682(10) 0.0548(10) 0.1031(15) 0.0511(11) 0.0505(11) 0.0214(9)
C4A 0.0564(8) 0.0521(9) 0.0548(9) 0.0332(8) 0.0216(7) 0.0197(7)
C5A 0.0538(8) 0.0465(9) 0.0650(10) 0.0277(8) 0.0232(8) 0.0152(7)
C6A 0.0656(10) 0.0522(10) 0.0631(10) 0.0324(9) 0.0348(8) 0.0147(8)
C7A 0.0980(14) 0.0754(13) 0.0512(10) 0.0424(10) 0.0280(10) 0.0267(11)
C8A 0.0640(10) 0.0756(12) 0.0862(13) 0.0589(12) 0.0278(10) 0.0214(9)
C9A 0.0506(8) 0.0465(9) 0.0620(10) 0.0294(8) 0.0129(7) 0.0108(7)
C10A 0.0500(8) 0.0423(8) 0.0382(7) 0.0140(7) 0.0079(6) 0.0111(6)
C11A 0.0397(7) 0.0442(8) 0.0469(8) 0.0211(7) 0.0094(6) 0.0072(6)
C12A 0.0652(11) 0.0856(14) 0.0833(13) 0.0542(12) 0.0421(10) 0.0355(10)
C13A 0.0614(11) 0.0595(11) 0.1159(18) 0.0467(12) 0.0405(11) 0.0221(9)
C1B 0.0466(8) 0.0613(10) 0.0586(10) 0.0277(9) 0.0227(7) 0.0128(7)
C2B 0.0413(7) 0.0560(10) 0.0412(8) 0.0143(7) 0.0140(6) 0.0065(7)
C3B 0.0390(7) 0.0830(12) 0.0542(9) 0.0414(9) 0.0122(7) 0.0136(8)
C4B 0.0342(6) 0.0478(9) 0.0413(7) 0.0145(7) 0.0073(5) 0.0034(6)
C5B 0.0368(6) 0.0422(8) 0.0587(9) 0.0245(7) 0.0150(6) 0.0084(6)
C6B 0.0483(8) 0.0578(10) 0.0458(8) 0.0235(8) 0.0126(6) 0.0076(7)
C7B 0.0543(9) 0.0922(15) 0.0394(8) 0.0192(9) 0.0074(7) 0.0041(9)
C8B 0.0450(8) 0.0658(11) 0.0422(8) 0.0012(8) 0.0075(7) -0.0057(8)
C9B 0.0352(6) 0.0546(9) 0.0479(8) 0.0121(8) 0.0082(6) 0.0059(6)
C10B 0.0374(6) 0.0408(8) 0.0450(8) 0.0119(7) 0.0124(6) 0.0122(6)
C11B 0.0400(7) 0.0355(7) 0.0461(8) 0.0151(6) 0.0111(6) 0.0085(6)
C12B 0.0464(8) 0.0635(11) 0.0552(9) 0.0298(9) 0.0189(7) 0.0094(7)
C13B 0.0398(7) 0.0461(8) 0.0583(9) 0.0266(8) 0.0152(6) 0.0131(6)
N1A 0.1021(14) 0.1275(17) 0.1012(15) 0.0676(14) 0.0622(13) 0.0702(14)
N2A 0.0655(11) 0.1079(17) 0.219(3) 0.095(2) 0.0540(15) 0.0345(12)
N1B 0.0587(9) 0.0890(12) 0.0775(11) 0.0442(10) 0.0343(8) 0.0226(8)
N2B 0.0502(7) 0.0627(9) 0.0907(12) 0.0462(9) 0.0240(8) 0.0099(7)
O1A 0.0447(6) 0.0911(9) 0.0614(7) 0.0428(7) 0.0131(5) 0.0120(6)
O2A 0.1014(10) 0.0572(7) 0.0567(7) 0.0269(6) 0.0367(7) 0.0308(7)
O1B 0.0668(7) 0.0497(7) 0.0621(8) 0.0151(6) 0.0255(6) -0.0014(6)
O2B 0.0447(5) 0.0499(6) 0.0535(6) 0.0069(5) 0.0184(5) 0.0077(5)

loop_
_atom_type_symbol
_atom_type_description
_atom_type_scat_dispersion_real
_atom_type_scat_dispersion_imag
_atom_type_scat_source
C C 0.0033 0.0016 'International Tables Vol C Tables 4.2.6.8 and 6.1.1.4'
H H 0.0000 0.0000 'International Tables Vol C Tables 4.2.6.8 and 6.1.1.4'
N N 0.0061 0.0033 'International Tables Vol C Tables 4.2.6.8 and 6.1.1.4'
O O 0.0106 0.0060 'International Tables Vol C Tables 4.2.6.8 and 6.1.1.4'

loop_
_geom_angle_atom_site_label_1
_geom_angle_atom_site_label_2
_geom_angle_atom_site_label_3
_geom_angle
O1A C1A C12A 111.02(15)
O1A C1A C2A 105.70(12)
C12A C1A C2A 111.70(17)
O1A C1A H1A 109.4
C12A C1A H1A 109.4
C2A C1A H1A 109.4
C3A C2A C1A 112.95(17)
C3A C2A C10A 105.12(12)
C1A C2A C10A 103.86(13)
C3A C2A H2A 111.5
C1A C2A H2A 111.5
C10A C2A H2A 111.5
C2A C3A C4A 104.55(15)
C2A C3A H3A1 110.8
C4A C3A H3A1 110.8
C2A C3A H3A2 110.8
C4A C3A H3A2 110.8
H3A1 C3A H3A2 108.9
C5A C4A C3A 113.40(15)
C5A C4A C11A 104.26(12)
C3A C4A C11A 103.85(12)
C5A C4A H4A 111.6
C3A C4A H4A 111.6
C11A C4A H4A 111.6
O2A C5A C13A 111.45(15)
O2A C5A C4A 105.72(12)
C13A C5A C4A 112.00(16)
O2A C5A H5A 109.2
C13A C5A H5A 109.2
C4A C5A H5A 109.2
O2A C6A C7A 107.56(15)
O2A C6A C11A 106.56(12)
C7A C6A C11A 115.51(14)
O2A C6A H6A 109.0
C7A C6A H6A 109.0
C11A C6A H6A 109.0
C8A C7A C6A 111.06(16)
C8A C7A H7A1 109.4
C6A C7A H7A1 109.4
C8A C7A H7A2 109.4
C6A C7A H7A2 109.4
H7A1 C7A H7A2 108.0
C9A C8A C7A 109.92(14)
C9A C8A H8A1 109.7
C7A C8A H8A1 109.7
C9A C8A H8A2 109.7
C7A C8A H8A2 109.7
H8A1 C8A H8A2 108.2
O1A C9A C8A 109.08(15)
O1A C9A C10A 106.44(12)
C8A C9A C10A 115.22(14)
O1A C9A H9A 108.6
C8A C9A H9A 108.6
C10A C9A H9A 108.6
C9A C10A C2A 104.40(12)
C9A C10A C11A 118.22(13)
C2A C10A C11A 106.48(12)
C9A C10A H10A 109.1
C2A C10A H10A 109.1
C11A C10A H10A 109.1
C4A C11A C6A 103.83(13)
C4A C11A C10A 105.73(12)
C6A C11A C10A 117.82(12)
C4A C11A H11A 109.7
C6A C11A H11A 109.7
C10A C11A H11A 109.7
N1A C12A C1A 179.3(2)
N2A C13A C5A 179.3(2)
O1B C1B C12B 109.80(14)
O1B C1B C2B 105.05(13)
C12B C1B C2B 112.13(14)
O1B C1B H1B 109.9
C12B C1B H1B 109.9
C2B C1B H1B 109.9
C3B C2B C1B 113.21(14)
C3B C2B C10B 103.57(12)
C1B C2B C10B 103.83(12)
C3B C2B H2B 111.9
C1B C2B H2B 111.9
C10B C2B H2B 111.9
C4B C3B C2B 104.35(13)
C4B C3B H3B1 110.9
C2B C3B H3B1 110.9
C4B C3B H3B2 110.9
C2B C3B H3B2 110.9
H3B1 C3B H3B2 108.9
C3B C4B C5B 112.56(13)
C3B C4B C11B 105.15(11)
C5B C4B C11B 103.74(12)
C3B C4B H4B 111.6
C5B C4B H4B 111.6
C11B C4B H4B 111.6
O2B C5B C13B 111.29(13)
O2B C5B C4B 106.03(11)
C13B C5B C4B 113.19(13)
O2B C5B H5B 108.7
C13B C5B H5B 108.7
C4B C5B H5B 108.7
O2B C6B C7B 107.84(14)
O2B C6B C11B 106.00(12)
C7B C6B C11B 114.45(13)
O2B C6B H6B 109.5
C7B C6B H6B 109.5
C11B C6B H6B 109.5
C6B C7B C8B 109.96(14)
C6B C7B H7B1 109.7
C8B C7B H7B1 109.7
C6B C7B H7B2 109.7
C8B C7B H7B2 109.7
H7B1 C7B H7B2 108.2
C9B C8B C7B 111.26(16)
C9B C8B H8B1 109.4
C7B C8B H8B1 109.4
C9B C8B H8B2 109.4
C7B C8B H8B2 109.4
H8B1 C8B H8B2 108.0
O1B C9B C8B 107.93(14)
O1B C9B C10B 106.97(12)
C8B C9B C10B 115.90(13)
O1B C9B H9B 108.6
C8B C9B H9B 108.6
C10B C9B H9B 108.6
C2B C10B C11B 105.91(11)
C2B C10B C9B 103.20(13)
C11B C10B C9B 118.25(12)
C2B C10B H10B 109.7
C11B C10B H10B 109.7
C9B C10B H10B 109.7
C6B C11B C10B 117.74(12)
C6B C11B C4B 104.34(11)
C10B C11B C4B 106.02(12)
C6B C11B H11B 109.5
C10B C11B H11B 109.5
C4B C11B H11B 109.5
N1B C12B C1B 178.2(2)
N2B C13B C5B 177.81(16)
C1A O1A C9A 107.96(13)
C5A O2A C6A 110.11(13)
C1B O1B C9B 109.37(12)
C5B O2B C6B 107.44(11)

loop_
_geom_bond_atom_site_label_1
_geom_bond_atom_site_label_2
_geom_bond_distance
C1A O1A 1.403(2)
C1A C12A 1.487(3)
C1A C2A 1.529(2)
C1A H1A 0.9800
C2A C3A 1.518(2)
C2A C10A 1.539(2)
C2A H2A 0.9800
C3A C4A 1.523(2)
C3A H3A1 0.9700
C3A H3A2 0.9700
C4A C5A 1.511(2)
C4A C11A 1.533(2)
C4A H4A 0.9800
C5A O2A 1.410(2)
C5A C13A 1.483(3)
C5A H5A 0.9800
C6A O2A 1.453(2)
C6A C7A 1.536(3)
C6A C11A 1.540(2)
C6A H6A 0.9800
C7A C8A 1.506(3)
C7A H7A1 0.9700
C7A H7A2 0.9700
C8A C9A 1.484(2)
C8A H8A1 0.9700
C8A H8A2 0.9700
C9A O1A 1.435(2)
C9A C10A 1.527(2)
C9A H9A 0.9800
C10A C11A 1.544(2)
C10A H10A 0.9800
C11A H11A 0.9800
C12A N1A 1.135(3)
C13A N2A 1.133(3)
C1B O1B 1.410(2)
C1B C12B 1.485(2)
C1B C2B 1.527(2)
C1B H1B 0.9800
C2B C3B 1.524(2)
C2B C10B 1.533(2)
C2B H2B 0.9800
C3B C4B 1.523(2)
C3B H3B1 0.9700
C3B H3B2 0.9700
C4B C5B 1.524(2)
C4B C11B 1.5483(19)
C4B H4B 0.9800
C5B O2B 1.4047(19)
C5B C13B 1.487(2)
C5B H5B 0.9800
C6B O2B 1.447(2)
C6B C7B 1.510(2)
C6B C11B 1.533(2)
C6B H6B 0.9800
C7B C8B 1.513(3)
C7B H7B1 0.9700
C7B H7B2 0.9700
C8B C9B 1.509(2)
C8B H8B1 0.9700
C8B H8B2 0.9700
C9B O1B 1.451(2)
C9B C10B 1.551(2)
C9B H9B 0.9800
C10B C11B 1.546(2)
C10B H10B 0.9800
C11B H11B 0.9800
C12B N1B 1.140(2)
C13B N2B 1.133(2)

loop_
_geom_torsion_atom_site_label_1
_geom_torsion_atom_site_label_2
_geom_torsion_atom_site_label_3
_geom_torsion_atom_site_label_4
_geom_torsion
O1A C1A C2A C3A 86.75(17)
C12A C1A C2A C3A -152.39(15)
O1A C1A C2A C10A -26.59(18)
C12A C1A C2A C10A 94.27(16)
C1A C2A C3A C4A -145.84(14)
C10A C2A C3A C4A -33.27(18)
C2A C3A C4A C5A 150.85(14)
C2A C3A C4A C11A 38.32(17)
C3A C4A C5A O2A -80.97(16)
C11A C4A C5A O2A 31.31(16)
C3A C4A C5A C13A 157.47(15)
C11A C4A C5A C13A -90.25(16)
O2A C6A C7A C8A -160.00(15)
C11A C6A C7A C8A -41.2(2)
C6A C7A C8A C9A 66.3(2)
C7A C8A C9A O1A 67.00(18)
C7A C8A C9A C10A -52.6(2)
O1A C9A C10A C2A 11.91(17)
C8A C9A C10A C2A 132.95(16)
O1A C9A C10A C11A -106.14(16)
C8A C9A C10A C11A 14.9(2)
C3A C2A C10A C9A -110.43(15)
C1A C2A C10A C9A 8.43(17)
C3A C2A C10A C11A 15.38(17)
C1A C2A C10A C11A 134.24(13)
C5A C4A C11A C6A -22.70(15)
C3A C4A C11A C6A 96.29(15)
C5A C4A C11A C10A -147.36(12)
C3A C4A C11A C10A -28.37(17)
O2A C6A C11A C4A 6.91(16)
C7A C6A C11A C4A -112.47(16)
O2A C6A C11A C10A 123.37(15)
C7A C6A C11A C10A 4.0(2)
C9A C10A C11A C4A 125.04(14)
C2A C10A C11A C4A 8.10(16)
C9A C10A C11A C6A 9.6(2)
C2A C10A C11A C6A -107.33(15)
O1A C1A C12A N1A 111(18)
C2A C1A C12A N1A -7(18)
O2A C5A C13A N2A 142(27)
C4A C5A C13A N2A -100(27)
O1B C1B C2B C3B 77.37(16)
C12B C1B C2B C3B -163.43(14)
O1B C1B C2B C10B -34.25(15)
C12B C1B C2B C10B 84.96(16)
C1B C2B C3B C4B -151.12(14)
C10B C2B C3B C4B -39.34(16)
C2B C3B C4B C5B 145.57(13)
C2B C3B C4B C11B 33.31(16)
C3B C4B C5B O2B -86.15(14)
C11B C4B C5B O2B 26.98(15)
C3B C4B C5B C13B 151.56(13)
C11B C4B C5B C13B -95.30(14)
O2B C6B C7B C8B -64.71(18)
C11B C6B C7B C8B 53.0(2)
C6B C7B C8B C9B -66.42(19)
C7B C8B C9B O1B 159.85(13)
C7B C8B C9B C10B 40.0(2)
C3B C2B C10B C11B 30.10(15)
C1B C2B C10B C11B 148.58(12)
C3B C2B C10B C9B -94.81(14)
C1B C2B C10B C9B 23.67(14)
O1B C9B C10B C2B -5.95(14)
C8B C9B C10B C2B 114.45(16)
O1B C9B C10B C11B -122.41(13)
C8B C9B C10B C11B -2.0(2)
O2B C6B C11B C10B 104.00(14)
C7B C6B C11B C10B -14.7(2)
O2B C6B C11B C4B -13.14(15)
C7B C6B C11B C4B -131.86(16)
C2B C10B C11B C6B -125.97(14)
C9B C10B C11B C6B -10.96(19)
C2B C10B C11B C4B -9.73(15)
C9B C10B C11B C4B 105.27(15)
C3B C4B C11B C6B 110.59(14)
C5B C4B C11B C6B -7.80(15)
C3B C4B C11B C10B -14.39(15)
C5B C4B C11B C10B -132.77(12)
O1B C1B C12B N1B -18(6)
C2B C1B C12B N1B -135(6)
O2B C5B C13B N2B 127(5)
C4B C5B C13B N2B -113(5)
C12A C1A O1A C9A -85.59(17)
C2A C1A O1A C9A 35.71(18)
C8A C9A O1A C1A -154.99(14)
C10A C9A O1A C1A -30.08(17)
C13A C5A O2A C6A 93.89(17)
C4A C5A O2A C6A -28.02(18)
C7A C6A O2A C5A 137.50(14)
C11A C6A O2A C5A 13.07(18)
C12B C1B O1B C9B -89.18(15)
C2B C1B O1B C9B 31.58(16)
C8B C9B O1B C1B -141.43(13)
C10B C9B O1B C1B -16.07(15)
C13B C5B O2B C6B 86.58(14)
C4B C5B O2B C6B -36.90(15)
C7B C6B O2B C5B 154.44(13)
C11B C6B O2B C5B 31.44(15)
